data_4022371
loop_
_publ_author_name
'Xuemei Chen'
'David F. Wiemer'

_publ_section_title
;
 Synthesis of 5'-Amino-5'-phosphonate Analogues of
 Pyrimidine Nucleoside Monophosphates
;
_journal_name_full 'Journal of Organic Chemistry'
_journal_page_first 6108
_journal_page_last 6114
_journal_paper_doi 10.1021/jo030050x
_journal_volume 68
_journal_year 2003
_chemical_formula_sum 'C39 H67 N4 O11 P Si2'
_chemical_formula_weight 855.12
_chemical_name_systematic
;
  ?
;
_space_group_IT_number 19
_symmetry_cell_setting orthorhombic
_symmetry_space_group_name_Hall 'P 2ac 2ab'
_symmetry_space_group_name_H-M 'P 21 21 21'
_atom_sites_solution_hydrogens geom
_atom_sites_solution_primary direct
_atom_sites_solution_secondary difmap
_audit_creation_method SHELXL-97
_cell_angle_alpha 90.00
_cell_angle_beta 90.00
_cell_angle_gamma 90.00
_cell_formula_units_Z 4
_cell_length_a 12.2964(12)
_cell_length_b 18.7203(18)
_cell_length_c 20.581(2)
_cell_measurement_reflns_used 15289
_cell_measurement_temperature 190(2)
_cell_measurement_theta_max 22.5
_cell_measurement_theta_min 1.0
_cell_volume 4737.6(8)
_computing_cell_refinement 'HKL Scalepack (Otwinowski & Minor, 1997)'
_computing_data_collection 'Collect (Nonius BV, 1997-2000)'
_computing_data_reduction 'HKL Denzo & Scalepack (Otwinowski & Minor, 1997)'
_computing_molecular_graphics 'SHELXTL v5.1 (Sheldrick, 1997)'
_computing_publication_material 'SHELXTL v5.1 (Sheldrick, 1997)'
_computing_structure_refinement 'SHELXTL v5.1 (Sheldrick, 1997)'
_computing_structure_solution 'SHELXTL v5.1 (Sheldrick, 1997)'
_diffrn_ambient_temperature 190(2)
_diffrn_detector_area_resol_mean 9
_diffrn_measured_fraction_theta_full 0.996
_diffrn_measured_fraction_theta_max 0.996
_diffrn_measurement_device_type CCD
_diffrn_measurement_method 'phi and omega scans'
_diffrn_radiation_monochromator graphite
_diffrn_radiation_source 'fine-focus sealed tube'
_diffrn_radiation_type MoK\a
_diffrn_radiation_wavelength 0.71073
_diffrn_reflns_av_R_equivalents 0.1124
_diffrn_reflns_av_sigmaI/netI 0.0807
_diffrn_reflns_limit_h_max 13
_diffrn_reflns_limit_h_min -13
_diffrn_reflns_limit_k_max 19
_diffrn_reflns_limit_k_min -20
_diffrn_reflns_limit_l_max 22
_diffrn_reflns_limit_l_min -22
_diffrn_reflns_number 65458
_diffrn_reflns_theta_full 22.50
_diffrn_reflns_theta_max 22.50
_diffrn_reflns_theta_min 2.73
_exptl_absorpt_coefficient_mu 0.165
_exptl_absorpt_correction_type none
_exptl_crystal_colour colorless
_exptl_crystal_density_diffrn 1.199
_exptl_crystal_density_method 'not measured'
_exptl_crystal_description plate
_exptl_crystal_F_000 1840
_exptl_crystal_size_max 0.25
_exptl_crystal_size_mid 0.20
_exptl_crystal_size_min 0.08
_refine_diff_density_max 0.240
_refine_diff_density_min -0.196
_refine_diff_density_rms 0.049
_refine_ls_abs_structure_details 'Flack H D (1983), Acta Cryst. A39, 876-881'
_refine_ls_abs_structure_Flack -0.14(17)
_refine_ls_extinction_method none
_refine_ls_goodness_of_fit_ref 1.064
_refine_ls_hydrogen_treatment riding
_refine_ls_matrix_type full
_refine_ls_number_parameters 560
_refine_ls_number_reflns 6174
_refine_ls_number_restraints 40
_refine_ls_restrained_S_all 1.063
_refine_ls_R_factor_all 0.0990
_refine_ls_R_factor_gt 0.0605
_refine_ls_shift/su_max 0.032
_refine_ls_shift/su_mean 0.002
_refine_ls_structure_factor_coef Fsqd
_refine_ls_weighting_details 'calc w=1/[\s^2^(Fo^2^)+(0.0419P)^2^+4.1195P] where P=(Fo^2^+2Fc^2^)/3'
_refine_ls_weighting_scheme calc
_refine_ls_wR_factor_gt 0.1169
_refine_ls_wR_factor_ref 0.1338
_reflns_number_gt 4448
_reflns_number_total 6174
_reflns_threshold_expression >2sigma(I)
_cod_data_source_file jo030050x.cif
_cod_data_source_block wie22
_cod_depositor_comments
;
The following automatic conversions were performed:
'_symmetry_cell_setting' value 'Orthorhombic' changed to 'orthorhombic'
according to '/home/saulius/struct/CIF-dictionaries/cif_core.dic'
dictionary named 'cif_core.dic' version 2.4.1 from 2010-06-29.

Automatic conversion script
Id: cif_fix_enum 1527 2010-12-29 10:47:43Z saulius 
;
_cod_database_code 4022371

loop_
_symmetry_equiv_pos_as_xyz
'x, y, z'
'-x+1/2, -y, z+1/2'
'-x, y+1/2, -z+1/2'
'x+1/2, -y+1/2, -z'

loop_
_atom_site_label
_atom_site_type_symbol
_atom_site_fract_x
_atom_site_fract_y
_atom_site_fract_z
_atom_site_U_iso_or_equiv
_atom_site_adp_type
_atom_site_occupancy
_atom_site_symmetry_multiplicity
_atom_site_calc_flag
_atom_site_refinement_flags
_atom_site_disorder_assembly
_atom_site_disorder_group
N1 N 0.4712(4) 0.3388(2) 0.7514(2) 0.0405(11) Uani 1 1 d . . .
C2 C 0.4053(5) 0.4007(3) 0.7537(3) 0.0394(13) Uani 1 1 d . . .
O2 O 0.3501(3) 0.41134(18) 0.80292(18) 0.0465(10) Uani 1 1 d . . .
N3 N 0.4058(4) 0.4447(2) 0.7018(2) 0.0430(12) Uani 1 1 d . . .
C4 C 0.4664(5) 0.4290(3) 0.6501(3) 0.0416(14) Uani 1 1 d . . .
C5 C 0.5320(5) 0.3675(3) 0.6466(3) 0.0442(15) Uani 1 1 d . . .
H5 H 0.5741 0.3573 0.6091 0.053 Uiso 1 1 calc R . .
C6 C 0.5329(5) 0.3245(3) 0.6978(3) 0.0464(15) Uani 1 1 d . . .
H6 H 0.5772 0.2829 0.6972 0.056 Uiso 1 1 calc R . .
N4 N 0.4538(4) 0.4777(2) 0.5994(2) 0.0471(13) Uani 1 1 d . . .
H4 H 0.4029 0.5103 0.6042 0.057 Uiso 1 1 calc R . .
C7 C 0.5133(6) 0.4802(4) 0.5419(3) 0.0609(19) Uani 1 1 d . . .
O7 O 0.5877(5) 0.4420(3) 0.5300(2) 0.0917(18) Uani 1 1 d . . .
C8 C 0.4723(6) 0.5378(3) 0.4963(3) 0.0686(19) Uani 1 1 d . . .
H8A H 0.4528 0.5804 0.5215 0.103 Uiso 1 1 calc R . .
H8B H 0.4081 0.5203 0.4730 0.103 Uiso 1 1 calc R . .
H8C H 0.5294 0.5499 0.4650 0.103 Uiso 1 1 calc R . .
O1' O 0.5621(3) 0.24833(18) 0.80897(17) 0.0400(9) Uani 1 1 d . . .
C1' C 0.4684(5) 0.2918(3) 0.8091(3) 0.0391(14) Uani 1 1 d . . .
H1' H 0.4677 0.3217 0.8493 0.047 Uiso 1 1 calc R . .
C2' C 0.3689(4) 0.2426(3) 0.8089(2) 0.0362(13) Uani 1 1 d . . .
H2' H 0.3082 0.2627 0.7822 0.043 Uiso 1 1 calc R . .
C3' C 0.4189(5) 0.1760(3) 0.7774(3) 0.0410(15) Uani 1 1 d . . .
H3' H 0.4279 0.1844 0.7298 0.049 Uiso 1 1 calc R . .
C4' C 0.5288(4) 0.1743(3) 0.8094(3) 0.0379(14) Uani 1 1 d . . .
H4' H 0.5203 0.1581 0.8554 0.046 Uiso 1 1 calc R . .
C5' C 0.6126(4) 0.1279(3) 0.7761(3) 0.0389(14) Uani 1 1 d . . .
H5' H 0.5805 0.0789 0.7743 0.047 Uiso 1 1 calc R . .
P5' P 0.73695(13) 0.11992(7) 0.82424(7) 0.0425(4) Uani 1 1 d . . .
O1" O 0.7121(3) 0.08796(18) 0.88756(17) 0.0467(10) Uani 1 1 d . . .
O2" O 0.7913(3) 0.19440(19) 0.83210(18) 0.0543(11) Uani 1 1 d . . .
C1" C 0.8386(6) 0.2330(3) 0.7785(3) 0.067(2) Uani 1 1 d . . .
H1"1 H 0.7958 0.2239 0.7386 0.081 Uiso 1 1 calc R . .
H1"2 H 0.9137 0.2159 0.7709 0.081 Uiso 1 1 calc R . .
C2" C 0.8402(7) 0.3113(3) 0.7924(4) 0.095(3) Uani 1 1 d . . .
H2"1 H 0.8728 0.3367 0.7556 0.143 Uiso 1 1 calc R . .
H2"2 H 0.8832 0.3202 0.8316 0.143 Uiso 1 1 calc R . .
H2"3 H 0.7656 0.3283 0.7990 0.143 Uiso 1 1 calc R . .
O3" O 0.8159(3) 0.0765(2) 0.77945(18) 0.0531(11) Uani 1 1 d . . .
C3" C 0.8736(6) 0.0136(4) 0.8000(4) 0.080(2) Uani 1 1 d . . .
H3"1 H 0.8255 -0.0161 0.8275 0.096 Uiso 1 1 calc R . .
H3"2 H 0.9374 0.0278 0.8264 0.096 Uiso 1 1 calc R . .
C4" C 0.9096(6) -0.0276(4) 0.7444(5) 0.099(3) Uani 1 1 d . . .
H4"1 H 0.9526 -0.0685 0.7594 0.149 Uiso 1 1 calc R . .
H4"2 H 0.9543 0.0026 0.7162 0.149 Uiso 1 1 calc R . .
H4"3 H 0.8461 -0.0448 0.7202 0.149 Uiso 1 1 calc R . .
N5' N 0.6302(4) 0.1496(2) 0.7079(2) 0.0411(12) Uani 1 1 d . . .
C6' C 0.6471(5) 0.0978(3) 0.6689(3) 0.0438(15) Uani 1 1 d . . .
H6' H 0.6475 0.0506 0.6859 0.053 Uiso 1 1 calc R . .
C7' C 0.6661(5) 0.1076(3) 0.5991(3) 0.0441(15) Uani 1 1 d . . .
C8' C 0.6662(5) 0.1736(3) 0.5700(3) 0.0542(17) Uani 1 1 d . . .
H8' H 0.6543 0.2151 0.5956 0.065 Uiso 1 1 calc R . .
C9' C 0.6837(6) 0.1803(3) 0.5022(3) 0.0582(18) Uani 1 1 d . . .
H9' H 0.6825 0.2259 0.4818 0.070 Uiso 1 1 calc R . .
C10' C 0.7025(5) 0.1198(3) 0.4669(3) 0.0585(18) Uani 1 1 d . . .
C11' C 0.7006(6) 0.0535(3) 0.4946(3) 0.0619(19) Uani 1 1 d . . .
H11' H 0.7120 0.0121 0.4688 0.074 Uiso 1 1 calc R . .
C12' C 0.6819(5) 0.0473(3) 0.5614(3) 0.0544(17) Uani 1 1 d . . .
H12' H 0.6799 0.0014 0.5810 0.065 Uiso 1 1 calc R . .
O13' O 0.7221(4) 0.1202(2) 0.40040(19) 0.0764(15) Uani 1 1 d . . .
C13' C 0.7297(8) 0.1884(3) 0.3695(3) 0.097(3) Uani 1 1 d . . .
H13A H 0.7450 0.1818 0.3231 0.145 Uiso 1 1 calc R . .
H13B H 0.7886 0.2161 0.3894 0.145 Uiso 1 1 calc R . .
H13C H 0.6608 0.2141 0.3746 0.145 Uiso 1 1 calc R . .
O2' O 0.3345(3) 0.22557(18) 0.87281(16) 0.0454(10) Uani 1 1 d . . .
Si2' Si 0.25034(16) 0.27068(8) 0.92114(7) 0.0488(4) Uani 1 1 d D . .
C5" C 0.3246(6) 0.3425(3) 0.9633(3) 0.068(2) Uani 1 1 d . . .
H5"1 H 0.2756 0.3666 0.9938 0.101 Uiso 1 1 calc R . .
H5"2 H 0.3515 0.3771 0.9314 0.101 Uiso 1 1 calc R . .
H5"3 H 0.3861 0.3221 0.9872 0.101 Uiso 1 1 calc R . .
C6" C 0.1376(6) 0.3100(4) 0.8726(3) 0.074(2) Uani 1 1 d . . .
H6"1 H 0.0895 0.3374 0.9012 0.110 Uiso 1 1 calc R . .
H6"2 H 0.0962 0.2717 0.8516 0.110 Uiso 1 1 calc R . .
H6"3 H 0.1678 0.3417 0.8392 0.110 Uiso 1 1 calc R . .
C9" C 0.113(3) 0.1517(16) 0.9369(17) 0.093(10) Uani 0.50 1 d PD A 1
H9"1 H 0.1564 0.1291 0.9026 0.140 Uiso 0.50 1 calc PR A 1
H9"2 H 0.0528 0.1781 0.9173 0.140 Uiso 0.50 1 calc PR A 1
H9"3 H 0.0845 0.1149 0.9661 0.140 Uiso 0.50 1 calc PR A 1
C7" C 0.184(3) 0.2027(13) 0.9750(12) 0.058(5) Uani 0.50 1 d PDU A 1
C8" C 0.118(4) 0.238(3) 1.030(2) 0.077(4) Uani 0.50 1 d PDU A 1
H8"1 H 0.1651 0.2710 1.0542 0.115 Uiso 0.50 1 calc PR A 1
H8"2 H 0.0908 0.2011 1.0594 0.115 Uiso 0.50 1 calc PR A 1
H8"3 H 0.0570 0.2644 1.0113 0.115 Uiso 0.50 1 calc PR A 1
C10" C 0.277(2) 0.158(3) 1.006(2) 0.127(15) Uani 0.50 1 d PDU A 1
H10A H 0.3247 0.1892 1.0312 0.190 Uiso 0.50 1 calc PR A 1
H10B H 0.3186 0.1341 0.9718 0.190 Uiso 0.50 1 calc PR A 1
H10C H 0.2450 0.1217 1.0350 0.190 Uiso 0.50 1 calc PR A 1
C9* C 0.165(3) 0.1341(17) 0.9521(18) 0.103(11) Uani 0.50 1 d PDU A 2
H9*1 H 0.2169 0.1142 0.9205 0.154 Uiso 0.50 1 calc PR A 2
H9*2 H 0.0972 0.1462 0.9301 0.154 Uiso 0.50 1 calc PR A 2
H9*3 H 0.1511 0.0987 0.9862 0.154 Uiso 0.50 1 calc PR A 2
C7* C 0.213(2) 0.2008(13) 0.9823(12) 0.058(5) Uani 0.50 1 d PDU A 2
C8* C 0.133(4) 0.233(3) 1.031(2) 0.077(4) Uani 0.50 1 d PDU A 2
H8*1 H 0.1650 0.2763 1.0508 0.115 Uiso 0.50 1 calc PR A 2
H8*2 H 0.1176 0.1984 1.0658 0.115 Uiso 0.50 1 calc PR A 2
H8*3 H 0.0653 0.2459 1.0092 0.115 Uiso 0.50 1 calc PR A 2
C10* C 0.318(3) 0.178(2) 1.019(2) 0.098(8) Uani 0.50 1 d PDU A 2
H10D H 0.3508 0.2202 1.0399 0.147 Uiso 0.50 1 calc PR A 2
H10E H 0.3699 0.1570 0.9888 0.147 Uiso 0.50 1 calc PR A 2
H10F H 0.2992 0.1430 1.0529 0.147 Uiso 0.50 1 calc PR A 2
O3' O 0.3646(3) 0.11100(18) 0.78749(18) 0.0450(10) Uani 1 1 d . . .
Si3' Si 0.25768(15) 0.07620(8) 0.74962(8) 0.0486(4) Uani 1 1 d . . .
C11" C 0.2218(6) -0.0007(3) 0.8012(3) 0.073(2) Uani 1 1 d . . .
H11A H 0.1595 -0.0259 0.7823 0.110 Uiso 1 1 calc R . .
H11B H 0.2029 0.0161 0.8449 0.110 Uiso 1 1 calc R . .
H11C H 0.2840 -0.0333 0.8040 0.110 Uiso 1 1 calc R . .
C12" C 0.1450(5) 0.1433(3) 0.7463(4) 0.0659(19) Uani 1 1 d . . .
H12A H 0.0815 0.1220 0.7250 0.099 Uiso 1 1 calc R . .
H12B H 0.1690 0.1852 0.7217 0.099 Uiso 1 1 calc R . .
H12C H 0.1255 0.1578 0.7906 0.099 Uiso 1 1 calc R . .
C13" C 0.2940(5) 0.0450(3) 0.6656(3) 0.0621(19) Uani 1 1 d . . .
C14" C 0.3836(6) -0.0111(4) 0.6680(4) 0.078(2) Uani 1 1 d . . .
H14A H 0.4485 0.0094 0.6884 0.118 Uiso 1 1 calc R . .
H14B H 0.4012 -0.0265 0.6237 0.118 Uiso 1 1 calc R . .
H14C H 0.3587 -0.0522 0.6934 0.118 Uiso 1 1 calc R . .
C15" C 0.1911(6) 0.0108(4) 0.6325(3) 0.075(2) Uani 1 1 d . . .
H15A H 0.2083 -0.0017 0.5874 0.112 Uiso 1 1 calc R . .
H15B H 0.1310 0.0452 0.6332 0.112 Uiso 1 1 calc R . .
H15C H 0.1699 -0.0324 0.6563 0.112 Uiso 1 1 calc R . .
C16" C 0.3303(7) 0.1087(4) 0.6218(3) 0.085(2) Uani 1 1 d . . .
H16A H 0.2758 0.1468 0.6240 0.127 Uiso 1 1 calc R . .
H16B H 0.3375 0.0923 0.5768 0.127 Uiso 1 1 calc R . .
H16C H 0.4005 0.1270 0.6370 0.127 Uiso 1 1 calc R . .
C21 C 0.0342(18) 0.6832(8) 0.9459(10) 0.133(7) Uiso 0.60 1 d PD B 1
H21A H 0.0552 0.6835 0.9918 0.199 Uiso 0.60 1 calc PR B 1
H21B H 0.0729 0.6448 0.9233 0.199 Uiso 0.60 1 calc PR B 1
H21C H -0.0444 0.6754 0.9423 0.199 Uiso 0.60 1 calc PR B 1
C22 C 0.0642(12) 0.7562(7) 0.9145(6) 0.088(4) Uiso 0.60 1 d PD B 1
O21 O 0.0490(11) 0.7742(6) 0.8575(6) 0.144(4) Uiso 0.60 1 d PD B 1
O22 O 0.1206(8) 0.7962(5) 0.9559(5) 0.102(3) Uiso 0.60 1 d PD B 1
C23 C 0.1615(13) 0.8627(6) 0.9402(9) 0.098(5) Uiso 0.60 1 d PD B 1
H23A H 0.1916 0.8610 0.8956 0.118 Uiso 0.60 1 calc PR B 1
H23B H 0.2219 0.8743 0.9702 0.118 Uiso 0.60 1 calc PR B 1
C24 C 0.0774(19) 0.9214(8) 0.9437(16) 0.110(4) Uiso 0.60 1 d PD B 1
H24A H 0.1115 0.9672 0.9328 0.164 Uiso 0.60 1 calc PR B 1
H24B H 0.0476 0.9237 0.9878 0.164 Uiso 0.60 1 calc PR B 1
H24C H 0.0187 0.9114 0.9128 0.164 Uiso 0.60 1 calc PR B 1
C29 C 0.036(3) 0.6717(14) 0.9137(16) 0.123(14) Uiso 0.30 1 d PD C 2
H30A H 0.0478 0.6751 0.8667 0.184 Uiso 0.30 1 calc PR C 2
H30B H -0.0422 0.6654 0.9222 0.184 Uiso 0.30 1 calc PR C 2
H30C H 0.0758 0.6306 0.9310 0.184 Uiso 0.30 1 calc PR C 2
C28 C 0.076(3) 0.7417(14) 0.9474(11) 0.126(13) Uiso 0.30 1 d PD C 2
O28 O 0.080(2) 0.7523(14) 1.0067(10) 0.148(9) Uiso 0.30 1 d PD C 2
O27 O 0.117(2) 0.7860(12) 0.9040(10) 0.149(10) Uiso 0.30 1 d PD C 2
C26 C 0.160(2) 0.8524(12) 0.9175(17) 0.098(5) Uiso 0.30 1 d PD C 2
H26A H 0.1988 0.8701 0.8785 0.118 Uiso 0.30 1 calc PR C 2
H26B H 0.2142 0.8475 0.9529 0.118 Uiso 0.30 1 calc PR C 2
C25 C 0.077(4) 0.9067(15) 0.937(3) 0.110(4) Uiso 0.30 1 d PD C 2
H25A H 0.1126 0.9524 0.9460 0.164 Uiso 0.30 1 calc PR C 2
H25B H 0.0393 0.8903 0.9766 0.164 Uiso 0.30 1 calc PR C 2
H25C H 0.0237 0.9128 0.9022 0.164 Uiso 0.30 1 calc PR C 2
C31 C 0.064(10) 0.623(4) 0.891(5) 0.14(4) Uiso 0.10 1 d PD D 3
H31A H 0.0936 0.6115 0.8477 0.215 Uiso 0.10 1 calc PR D 3
H31B H -0.0095 0.6024 0.8945 0.215 Uiso 0.10 1 calc PR D 3
H31C H 0.1108 0.6019 0.9243 0.215 Uiso 0.10 1 calc PR D 3
C32 C 0.058(12) 0.704(3) 0.900(4) 0.143 Uiso 0.10 1 d PD D 3
H32A H 0.0060 0.7249 0.8684 0.172 Uiso 0.10 1 calc PR D 3
H32B H 0.1308 0.7254 0.8911 0.172 Uiso 0.10 1 calc PR D 3
C33 C 0.023(11) 0.722(3) 0.970(4) 0.143 Uiso 0.10 1 d PD D 3
H33A H -0.0531 0.7052 0.9767 0.172 Uiso 0.10 1 calc PR D 3
H33B H 0.0701 0.6965 1.0010 0.172 Uiso 0.10 1 calc PR D 3
C34 C 0.029(10) 0.803(4) 0.981(4) 0.143 Uiso 0.10 1 d PD D 3
H34A H 0.0868 0.8133 1.0136 0.172 Uiso 0.10 1 calc PR D 3
H34B H -0.0406 0.8206 0.9984 0.172 Uiso 0.10 1 calc PR D 3
C35 C 0.056(8) 0.841(3) 0.917(4) 0.143 Uiso 0.10 1 d PD D 3
H35A H 0.0794 0.8057 0.8838 0.172 Uiso 0.10 1 calc PR D 3
H35B H -0.0097 0.8657 0.9002 0.172 Uiso 0.10 1 calc PR D 3
C36 C 0.147(10) 0.896(6) 0.928(6) 0.143 Uiso 0.10 1 d PD D 3
H36A H 0.1499 0.9296 0.8914 0.215 Uiso 0.10 1 calc PR D 3
H36B H 0.2174 0.8712 0.9315 0.215 Uiso 0.10 1 calc PR D 3
H36C H 0.1333 0.9224 0.9683 0.215 Uiso 0.10 1 calc PR D 3

loop_
_atom_site_aniso_label
_atom_site_aniso_U_11
_atom_site_aniso_U_22
_atom_site_aniso_U_33
_atom_site_aniso_U_23
_atom_site_aniso_U_13
_atom_site_aniso_U_12
N1 0.046(3) 0.041(3) 0.034(3) -0.002(2) 0.004(3) 0.003(2)
C2 0.045(4) 0.035(3) 0.038(4) 0.004(3) -0.003(3) 0.000(3)
O2 0.056(3) 0.047(2) 0.036(2) 0.0029(18) 0.010(2) 0.0132(19)
N3 0.040(3) 0.044(3) 0.045(3) 0.000(2) -0.002(3) 0.001(2)
C4 0.051(4) 0.041(3) 0.033(3) 0.005(3) 0.004(3) -0.005(3)
C5 0.054(4) 0.042(3) 0.037(3) 0.007(3) 0.011(3) 0.010(3)
C6 0.046(4) 0.042(3) 0.051(4) -0.003(3) -0.002(3) 0.005(3)
N4 0.051(3) 0.048(3) 0.042(3) 0.000(2) 0.004(3) 0.006(2)
C7 0.073(6) 0.058(4) 0.051(5) 0.007(3) 0.014(4) 0.006(4)
O7 0.102(4) 0.099(4) 0.075(3) 0.032(3) 0.044(3) 0.050(4)
C8 0.085(5) 0.068(4) 0.053(4) 0.020(3) 0.007(4) 0.010(4)
O1' 0.040(2) 0.036(2) 0.044(2) 0.0010(17) -0.0062(18) 0.0004(18)
C1' 0.048(4) 0.038(3) 0.031(3) 0.000(3) 0.003(3) 0.004(3)
C2' 0.033(3) 0.045(3) 0.031(3) 0.002(2) -0.002(3) 0.002(3)
C3' 0.048(4) 0.036(3) 0.040(3) -0.004(3) -0.003(3) -0.002(3)
C4' 0.046(4) 0.036(3) 0.032(3) 0.002(2) -0.001(3) 0.003(3)
C5' 0.035(3) 0.038(3) 0.043(3) -0.001(3) -0.001(3) -0.004(3)
P5' 0.0453(10) 0.0409(8) 0.0413(9) 0.0003(7) -0.0006(8) 0.0006(8)
O1" 0.054(3) 0.047(2) 0.039(2) 0.0029(17) -0.0054(19) -0.0003(19)
O2" 0.059(3) 0.049(2) 0.054(3) 0.001(2) 0.003(2) -0.006(2)
C1" 0.057(5) 0.065(4) 0.080(5) 0.005(4) -0.006(4) -0.015(4)
C2" 0.096(7) 0.054(5) 0.135(7) 0.009(5) -0.008(6) -0.011(4)
O3" 0.055(3) 0.060(2) 0.045(2) 0.0031(19) 0.006(2) 0.019(2)
C3" 0.080(6) 0.059(4) 0.102(6) 0.008(4) 0.027(5) 0.030(4)
C4" 0.069(5) 0.083(6) 0.146(8) -0.045(6) -0.002(6) 0.021(4)
N5' 0.048(3) 0.044(3) 0.032(3) 0.001(2) 0.003(2) 0.002(2)
C6' 0.045(4) 0.045(3) 0.040(4) 0.002(3) 0.001(3) 0.000(3)
C7' 0.043(4) 0.045(4) 0.044(4) -0.002(3) 0.002(3) 0.006(3)
C8' 0.070(5) 0.041(4) 0.052(4) -0.003(3) 0.012(4) 0.003(3)
C9' 0.084(5) 0.043(4) 0.048(4) 0.003(3) 0.013(4) 0.012(3)
C10' 0.073(5) 0.061(4) 0.042(4) 0.001(3) 0.015(3) 0.008(4)
C11' 0.084(5) 0.051(4) 0.051(4) -0.007(3) 0.010(4) 0.009(3)
C12' 0.071(5) 0.046(4) 0.046(4) -0.002(3) 0.013(3) 0.000(3)
O13' 0.119(4) 0.069(3) 0.041(3) 0.004(2) 0.016(3) 0.008(3)
C13' 0.161(9) 0.075(5) 0.055(5) 0.021(4) 0.031(5) 0.034(6)
O2' 0.053(3) 0.049(2) 0.034(2) 0.0066(17) 0.009(2) 0.0117(19)
Si2' 0.0541(11) 0.0517(9) 0.0407(9) 0.0002(7) 0.0099(10) 0.0058(10)
C5" 0.069(5) 0.069(4) 0.065(5) -0.014(4) 0.008(4) 0.001(4)
C6" 0.072(5) 0.084(5) 0.066(5) -0.012(4) 0.005(4) 0.023(4)
C9" 0.15(3) 0.047(13) 0.082(17) -0.002(12) 0.069(18) -0.017(14)
C7" 0.053(15) 0.061(4) 0.060(6) 0.000(3) 0.020(7) -0.001(6)
C8" 0.068(11) 0.106(8) 0.057(5) -0.017(4) 0.031(6) -0.025(6)
C10" 0.07(2) 0.18(4) 0.13(3) 0.09(2) 0.044(17) 0.031(19)
C9* 0.15(3) 0.072(18) 0.090(19) -0.013(14) 0.045(16) -0.039(17)
C7* 0.053(15) 0.061(4) 0.060(6) 0.000(3) 0.020(7) -0.001(6)
C8* 0.068(11) 0.106(8) 0.057(5) -0.017(4) 0.031(6) -0.025(6)
C10* 0.089(18) 0.110(17) 0.096(16) 0.076(13) 0.008(13) 0.013(15)
O3' 0.047(3) 0.037(2) 0.051(2) -0.0015(18) -0.0013(19) -0.0041(19)
Si3' 0.0462(10) 0.0443(8) 0.0555(10) -0.0041(7) -0.0018(10) -0.0026(8)
C11" 0.072(6) 0.070(4) 0.077(5) 0.008(4) -0.010(4) -0.016(4)
C12" 0.056(5) 0.063(4) 0.079(5) -0.009(4) -0.012(4) 0.010(3)
C13" 0.058(5) 0.060(4) 0.068(5) -0.002(3) -0.006(4) -0.003(3)
C14" 0.073(5) 0.082(5) 0.081(5) -0.021(4) 0.003(4) 0.019(4)
C15" 0.079(5) 0.077(5) 0.069(5) -0.017(4) -0.019(4) 0.005(4)
C16" 0.119(7) 0.089(5) 0.046(4) -0.002(4) 0.000(4) -0.015(5)

loop_
_atom_type_symbol
_atom_type_description
_atom_type_scat_dispersion_real
_atom_type_scat_dispersion_imag
_atom_type_scat_source
C C 0.0033 0.0016 'International Tables Vol C Tables 4.2.6.8 and 6.1.1.4'
H H 0.0000 0.0000 'International Tables Vol C Tables 4.2.6.8 and 6.1.1.4'
N N 0.0061 0.0033 'International Tables Vol C Tables 4.2.6.8 and 6.1.1.4'
O O 0.0106 0.0060 'International Tables Vol C Tables 4.2.6.8 and 6.1.1.4'
Si Si 0.0817 0.0704 'International Tables Vol C Tables 4.2.6.8 and 6.1.1.4'
P P 0.1023 0.0942 'International Tables Vol C Tables 4.2.6.8 and 6.1.1.4'

loop_
_geom_angle_atom_site_label_1
_geom_angle_atom_site_label_2
_geom_angle_atom_site_label_3
_geom_angle
_geom_angle_publ_flag
C6 N1 C2 120.4(5) yes
C6 N1 C1' 123.0(4) yes
C2 N1 C1' 116.6(4) yes
O2 C2 N3 123.6(5) yes
O2 C2 N1 118.4(5) yes
N3 C2 N1 118.1(5) yes
C4 N3 C2 120.0(5) yes
N3 C4 N4 113.0(5) yes
N3 C4 C5 122.8(5) yes
N4 C4 C5 124.1(5) yes
C6 C5 C4 117.4(5) yes
C6 C5 H5 121.3 ?
C4 C5 H5 121.3 ?
C5 C6 N1 121.2(5) yes
C5 C6 H6 119.4 ?
N1 C6 H6 119.4 ?
C7 N4 C4 126.8(5) yes
C7 N4 H4 116.6 ?
C4 N4 H4 116.6 ?
O7 C7 N4 124.2(6) yes
O7 C7 C8 123.8(6) yes
N4 C7 C8 112.0(6) yes
C7 C8 H8A 109.5 ?
C7 C8 H8B 109.5 ?
H8A C8 H8B 109.5 ?
C7 C8 H8C 109.5 ?
H8A C8 H8C 109.5 ?
H8B C8 H8C 109.5 ?
C1' O1' C4' 108.7(4) yes
O1' C1' N1 108.8(4) yes
O1' C1' C2' 107.9(4) yes
N1 C1' C2' 112.1(5) yes
O1' C1' H1' 109.3 ?
N1 C1' H1' 109.3 ?
C2' C1' H1' 109.3 ?
O2' C2' C1' 111.9(4) yes
O2' C2' C3' 109.2(4) yes
C1' C2' C3' 99.7(4) yes
O2' C2' H2' 111.8 ?
C1' C2' H2' 111.8 ?
C3' C2' H2' 111.8 ?
O3' C3' C4' 110.1(4) yes
O3' C3' C2' 116.9(5) yes
C4' C3' C2' 101.1(4) yes
O3' C3' H3' 109.4 ?
C4' C3' H3' 109.4 ?
C2' C3' H3' 109.4 ?
O1' C4' C3' 103.4(4) yes
O1' C4' C5' 110.8(4) yes
C3' C4' C5' 115.3(4) yes
O1' C4' H4' 109.0 ?
C3' C4' H4' 109.0 ?
C5' C4' H4' 109.0 ?
N5' C5' C4' 111.9(4) yes
N5' C5' P5' 114.5(4) yes
C4' C5' P5' 111.8(4) yes
N5' C5' H5' 105.9 ?
C4' C5' H5' 105.9 ?
P5' C5' H5' 105.9 ?
O1" P5' O2" 111.3(2) yes
O1" P5' O3" 116.1(2) yes
O2" P5' O3" 105.1(2) yes
O1" P5' C5' 109.9(2) yes
O2" P5' C5' 110.0(2) yes
O3" P5' C5' 104.0(2) yes
C1" O2" P5' 122.9(4) yes
O2" C1" C2" 110.5(6) yes
O2" C1" H1"1 109.6 ?
C2" C1" H1"1 109.5 ?
O2" C1" H1"2 109.5 ?
C2" C1" H1"2 109.5 ?
H1"1 C1" H1"2 108.1 ?
C1" C2" H2"1 109.5 ?
C1" C2" H2"2 109.5 ?
H2"1 C2" H2"2 109.5 ?
C1" C2" H2"3 109.5 ?
H2"1 C2" H2"3 109.5 ?
H2"2 C2" H2"3 109.5 ?
C3" O3" P5' 123.9(4) yes
O3" C3" C4" 110.7(6) yes
O3" C3" H3"1 109.5 ?
C4" C3" H3"1 109.5 ?
O3" C3" H3"2 109.5 ?
C4" C3" H3"2 109.5 ?
H3"1 C3" H3"2 108.1 ?
C3" C4" H4"1 109.5 ?
C3" C4" H4"2 109.5 ?
H4"1 C4" H4"2 109.5 ?
C3" C4" H4"3 109.5 ?
H4"1 C4" H4"3 109.5 ?
H4"2 C4" H4"3 109.5 ?
C6' N5' C5' 114.4(4) yes
N5' C6' C7' 123.2(5) yes
N5' C6' H6' 118.4 ?
C7' C6' H6' 118.4 ?
C8' C7' C12' 119.3(5) yes
C8' C7' C6' 122.7(5) yes
C12' C7' C6' 118.0(5) yes
C7' C8' C9' 120.6(5) yes
C7' C8' H8' 119.7 ?
C9' C8' H8' 119.7 ?
C10' C9' C8' 118.3(5) yes
C10' C9' H9' 120.8 ?
C8' C9' H9' 120.8 ?
C11' C10' C9' 121.9(5) yes
C11' C10' O13' 114.9(5) yes
C9' C10' O13' 123.2(6) yes
C10' C11' C12' 119.3(5) yes
C10' C11' H11' 120.4 ?
C12' C11' H11' 120.4 ?
C7' C12' C11' 120.4(5) yes
C7' C12' H12' 119.8 ?
C11' C12' H12' 119.8 ?
C10' O13' C13' 117.1(5) yes
O13' C13' H13A 109.5 ?
O13' C13' H13B 109.5 ?
H13A C13' H13B 109.5 ?
O13' C13' H13C 109.5 ?
H13A C13' H13C 109.5 ?
H13B C13' H13C 109.5 ?
C2' O2' Si2' 128.7(3) yes
O2' Si2' C5" 110.1(3) yes
O2' Si2' C6" 110.0(2) yes
C5" Si2' C6" 109.5(3) yes
O2' Si2' C7" 106.2(11) yes
C5" Si2' C7" 115.6(10) yes
C6" Si2' C7" 105.3(11) yes
O2' Si2' C7* 101.4(11) yes
C5" Si2' C7* 108.3(10) yes
C6" Si2' C7* 117.2(10) yes
Si2' C5" H5"1 109.5 ?
Si2' C5" H5"2 109.5 ?
H5"1 C5" H5"2 109.5 ?
Si2' C5" H5"3 109.5 ?
H5"1 C5" H5"3 109.5 ?
H5"2 C5" H5"3 109.5 ?
Si2' C6" H6"1 109.5 ?
Si2' C6" H6"2 109.5 ?
H6"1 C6" H6"2 109.5 ?
Si2' C6" H6"3 109.5 ?
H6"1 C6" H6"3 109.5 ?
H6"2 C6" H6"3 109.5 ?
C7" C9" H9"1 109.5 ?
C7" C9" H9"2 109.5 ?
H9"1 C9" H9"2 109.5 ?
C7" C9" H9"3 109.5 ?
H9"1 C9" H9"3 109.5 ?
H9"2 C9" H9"3 109.5 ?
C9" C7" C8" 110.3(11) yes
C9" C7" C10" 107.1(12) yes
C8" C7" C10" 108.4(11) yes
C9" C7" Si2' 112(2) yes
C8" C7" Si2' 112(3) yes
C10" C7" Si2' 107(3) yes
C7" C8" H8"1 109.5 ?
C7" C8" H8"2 109.5 ?
H8"1 C8" H8"2 109.5 ?
C7" C8" H8"3 109.5 ?
H8"1 C8" H8"3 109.5 ?
H8"2 C8" H8"3 109.5 ?
C7" C10" H10A 109.5 ?
C7" C10" H10B 109.5 ?
H10A C10" H10B 109.5 ?
C7" C10" H10C 109.5 ?
H10A C10" H10C 109.5 ?
H10B C10" H10C 109.5 ?
C7* C9* H9*1 109.5 ?
C7* C9* H9*2 109.5 ?
H9*1 C9* H9*2 109.5 ?
C7* C9* H9*3 109.5 ?
H9*1 C9* H9*3 109.5 ?
H9*2 C9* H9*3 109.5 ?
C9* C7* C8* 110.2(12) yes
C9* C7* C10* 107.4(12) yes
C8* C7* C10* 108.5(10) yes
C9* C7* Si2' 113(2) yes
C8* C7* Si2' 109(3) yes
C10* C7* Si2' 109(2) yes
C7* C8* H8*1 109.5 ?
C7* C8* H8*2 109.5 ?
H8*1 C8* H8*2 109.5 ?
C7* C8* H8*3 109.5 ?
H8*1 C8* H8*3 109.5 ?
H8*2 C8* H8*3 109.5 ?
C7* C10* H10D 109.5 ?
C7* C10* H10E 109.5 ?
H10D C10* H10E 109.5 ?
C7* C10* H10F 109.5 ?
H10D C10* H10F 109.5 ?
H10E C10* H10F 109.5 ?
C3' O3' Si3' 130.3(3) yes
O3' Si3' C11" 103.0(3) yes
O3' Si3' C12" 109.9(2) yes
C11" Si3' C12" 111.6(3) yes
O3' Si3' C13" 111.4(3) yes
C11" Si3' C13" 110.1(3) yes
C12" Si3' C13" 110.6(3) yes
Si3' C11" H11A 109.5 ?
Si3' C11" H11B 109.5 ?
H11A C11" H11B 109.5 ?
Si3' C11" H11C 109.5 ?
H11A C11" H11C 109.5 ?
H11B C11" H11C 109.5 ?
Si3' C12" H12A 109.5 ?
Si3' C12" H12B 109.5 ?
H12A C12" H12B 109.5 ?
Si3' C12" H12C 109.5 ?
H12A C12" H12C 109.5 ?
H12B C12" H12C 109.5 ?
C14" C13" C16" 109.8(6) yes
C14" C13" C15" 108.3(5) yes
C16" C13" C15" 106.9(6) yes
C14" C13" Si3' 110.9(5) yes
C16" C13" Si3' 111.3(4) yes
C15" C13" Si3' 109.5(4) yes
C13" C14" H14A 109.5 ?
C13" C14" H14B 109.5 ?
H14A C14" H14B 109.5 ?
C13" C14" H14C 109.5 ?
H14A C14" H14C 109.5 ?
H14B C14" H14C 109.5 ?
C13" C15" H15A 109.5 ?
C13" C15" H15B 109.5 ?
H15A C15" H15B 109.5 ?
C13" C15" H15C 109.5 ?
H15A C15" H15C 109.5 ?
H15B C15" H15C 109.5 ?
C13" C16" H16A 109.5 ?
C13" C16" H16B 109.5 ?
H16A C16" H16B 109.5 ?
C13" C16" H16C 109.5 ?
H16A C16" H16C 109.5 ?
H16B C16" H16C 109.5 ?
C22 C21 H21A 109.5 ?
C22 C21 H21B 109.5 ?
H21A C21 H21B 109.5 ?
C22 C21 H21C 109.5 ?
H21A C21 H21C 109.5 ?
H21B C21 H21C 109.5 ?
O21 C22 O22 122.2(12) ?
O21 C22 C21 126.8(13) ?
O22 C22 C21 110.7(11) ?
C22 O22 C23 123.2(12) ?
O22 C23 C24 113.3(11) ?
O22 C23 H23A 108.9 ?
C24 C23 H23A 108.9 ?
O22 C23 H23B 108.9 ?
C24 C23 H23B 108.9 ?
H23A C23 H23B 107.7 ?
C23 C24 H24A 109.5 ?
C23 C24 H24B 109.5 ?
H24A C24 H24B 109.5 ?
C23 C24 H24C 109.5 ?
H24A C24 H24C 109.5 ?
H24B C24 H24C 109.5 ?
C28 C29 H30A 109.5 ?
C28 C29 H30B 109.5 ?
H30A C29 H30B 109.5 ?
C28 C29 H30C 109.5 ?
H30A C29 H30C 109.5 ?
H30B C29 H30C 109.5 ?
O28 C28 O27 123.8(14) ?
O28 C28 C29 125.6(15) ?
O27 C28 C29 110.3(13) ?
C28 O27 C26 125.2(16) ?
O27 C26 C25 113.6(13) ?
O27 C26 H26A 108.8 ?
C25 C26 H26A 108.8 ?
O27 C26 H26B 108.9 ?
C25 C26 H26B 108.9 ?
H26A C26 H26B 107.7 ?
C26 C25 H25A 109.5 ?
C26 C25 H25B 109.5 ?
H25A C25 H25B 109.5 ?
C26 C25 H25C 109.5 ?
H25A C25 H25C 109.5 ?
H25B C25 H25C 109.5 ?
C32 C31 H31A 109.5 ?
C32 C31 H31B 109.4 ?
H31A C31 H31B 109.5 ?
C32 C31 H31C 109.5 ?
H31A C31 H31C 109.5 ?
H31B C31 H31C 109.5 ?
C31 C32 C33 109.6(10) ?
C31 C32 H32A 109.8 ?
C33 C32 H32A 109.8 ?
C31 C32 H32B 109.7 ?
C33 C32 H32B 109.8 ?
H32A C32 H32B 108.2 ?
C34 C33 C32 109.7(10) ?
C34 C33 H33A 109.7 ?
C32 C33 H33A 109.7 ?
C34 C33 H33B 109.8 ?
C32 C33 H33B 109.8 ?
H33A C33 H33B 108.2 ?
C33 C34 C35 109.8(10) ?
C33 C34 H34A 109.7 ?
C35 C34 H34A 109.7 ?
C33 C34 H34B 109.7 ?
C35 C34 H34B 109.6 ?
H34A C34 H34B 108.2 ?
C36 C35 C34 109.6(10) ?
C36 C35 H35A 109.7 ?
C34 C35 H35A 109.7 ?
C36 C35 H35B 109.8 ?
C34 C35 H35B 109.8 ?
H35A C35 H35B 108.2 ?
C35 C36 H36A 109.5 ?
C35 C36 H36B 109.5 ?
H36A C36 H36B 109.5 ?
C35 C36 H36C 109.4 ?
H36A C36 H36C 109.5 ?
H36B C36 H36C 109.5 ?

loop_
_geom_bond_atom_site_label_1
_geom_bond_atom_site_label_2
_geom_bond_distance
_geom_bond_publ_flag
N1 C6 1.365(7) yes
N1 C2 1.415(7) yes
N1 C1' 1.478(7) yes
C2 O2 1.235(6) yes
C2 N3 1.350(7) yes
N3 C4 1.332(7) yes
C4 N4 1.395(7) yes
C4 C5 1.406(7) yes
C5 C6 1.327(7) yes
C5 H5 0.9500 ?
C6 H6 0.9500 ?
N4 C7 1.391(8) yes
N4 H4 0.8800 ?
C7 O7 1.187(8) yes
C7 C8 1.516(8) yes
C8 H8A 0.9800 ?
C8 H8B 0.9800 ?
C8 H8C 0.9800 ?
O1' C1' 1.411(6) yes
O1' C4' 1.445(6) yes
C1' C2' 1.531(7) yes
C1' H1' 1.0000 ?
C2' O2' 1.417(6) yes
C2' C3' 1.534(7) yes
C2' H2' 1.0000 ?
C3' O3' 1.403(6) yes
C3' C4' 1.503(7) yes
C3' H3' 1.0000 ?
C4' C5' 1.511(7) yes
C4' H4' 1.0000 ?
C5' N5' 1.476(6) yes
C5' P5' 1.829(6) yes
C5' H5' 1.0000 ?
P5' O1" 1.466(4) yes
P5' O2" 1.554(4) yes
P5' O3" 1.567(4) yes
O2" C1" 1.442(7) yes
C1" C2" 1.492(9) yes
C1" H1"1 0.9900 ?
C1" H1"2 0.9900 ?
C2" H2"1 0.9800 ?
C2" H2"2 0.9800 ?
C2" H2"3 0.9800 ?
O3" C3" 1.437(7) yes
C3" C4" 1.450(10) yes
C3" H3"1 0.9900 ?
C3" H3"2 0.9900 ?
C4" H4"1 0.9800 ?
C4" H4"2 0.9800 ?
C4" H4"3 0.9800 ?
N5' C6' 1.276(6) yes
C6' C7' 1.467(7) yes
C6' H6' 0.9500 ?
C7' C8' 1.372(7) yes
C7' C12' 1.384(7) yes
C8' C9' 1.418(8) yes
C8' H8' 0.9500 ?
C9' C10' 1.366(8) yes
C9' H9' 0.9500 ?
C10' C11' 1.365(8) yes
C10' O13' 1.390(7) yes
C11' C12' 1.398(8) yes
C11' H11' 0.9500 ?
C12' H12' 0.9500 ?
O13' C13' 1.429(7) yes
C13' H13A 0.9800 ?
C13' H13B 0.9800 ?
C13' H13C 0.9800 ?
O2' Si2' 1.665(4) yes
Si2' C5" 1.843(7) yes
Si2' C6" 1.861(7) yes
Si2' C7" 1.872(8) yes
Si2' C7* 1.872(8) yes
C5" H5"1 0.9800 ?
C5" H5"2 0.9800 ?
C5" H5"3 0.9800 ?
C6" H6"1 0.9800 ?
C6" H6"2 0.9800 ?
C6" H6"3 0.9800 ?
C9" C7" 1.514(14) yes
C9" H9"1 0.9800 ?
C9" H9"2 0.9800 ?
C9" H9"3 0.9800 ?
C7" C8" 1.541(11) yes
C7" C10" 1.551(15) yes
C8" H8"1 0.9800 ?
C8" H8"2 0.9800 ?
C8" H8"3 0.9800 ?
C10" H10A 0.9800 ?
C10" H10B 0.9800 ?
C10" H10C 0.9800 ?
C9* C7* 1.515(14) yes
C9* H9*1 0.9800 ?
C9* H9*2 0.9800 ?
C9* H9*3 0.9800 ?
C7* C8* 1.540(11) yes
C7* C10* 1.554(15) yes
C8* H8*1 0.9800 ?
C8* H8*2 0.9800 ?
C8* H8*3 0.9800 ?
C10* H10D 0.9800 ?
C10* H10E 0.9800 ?
C10* H10F 0.9800 ?
O3' Si3' 1.662(4) yes
Si3' C11" 1.843(6) yes
Si3' C12" 1.871(6) yes
Si3' C13" 1.879(7) yes
C11" H11A 0.9800 ?
C11" H11B 0.9800 ?
C11" H11C 0.9800 ?
C12" H12A 0.9800 ?
C12" H12B 0.9800 ?
C12" H12C 0.9800 ?
C13" C14" 1.522(9) yes
C13" C16" 1.561(9) yes
C13" C15" 1.574(9) yes
C14" H14A 0.9800 ?
C14" H14B 0.9800 ?
C14" H14C 0.9800 ?
C15" H15A 0.9800 ?
C15" H15B 0.9800 ?
C15" H15C 0.9800 ?
C16" H16A 0.9800 ?
C16" H16B 0.9800 ?
C16" H16C 0.9800 ?
C21 C22 1.555(9) ?
C21 H21A 0.9800 ?
C21 H21B 0.9800 ?
C21 H21C 0.9800 ?
C22 O21 1.236(9) ?
C22 O22 1.330(8) ?
O22 C23 1.380(8) ?
C23 C24 1.510(9) ?
C23 H23A 0.9900 ?
C23 H23B 0.9900 ?
C24 H24A 0.9800 ?
C24 H24B 0.9800 ?
C24 H24C 0.9800 ?
C29 C28 1.565(12) ?
C29 H30A 0.9800 ?
C29 H30B 0.9800 ?
C29 H30C 0.9800 ?
C28 O28 1.238(12) ?
C28 O27 1.317(12) ?
O27 C26 1.381(12) ?
C26 C25 1.499(12) ?
C26 H26A 0.9900 ?
C26 H26B 0.9900 ?
C25 H25A 0.9800 ?
C25 H25B 0.9800 ?
C25 H25C 0.9800 ?
C31 C32 1.540(10) ?
C31 H31A 0.9800 ?
C31 H31B 0.9800 ?
C31 H31C 0.9800 ?
C32 C33 1.543(10) ?
C32 H32A 0.9900 ?
C32 H32B 0.9900 ?
C33 C34 1.541(10) ?
C33 H33A 0.9900 ?
C33 H33B 0.9900 ?
C34 C35 1.542(10) ?
C34 H34A 0.9900 ?
C34 H34B 0.9900 ?
C35 C36 1.541(11) ?
C35 H35A 0.9900 ?
C35 H35B 0.9900 ?
C36 H36A 0.9800 ?
C36 H36B 0.9800 ?
C36 H36C 0.9800 ?

loop_
_geom_torsion_atom_site_label_1
_geom_torsion_atom_site_label_2
_geom_torsion_atom_site_label_3
_geom_torsion_atom_site_label_4
_geom_torsion
C6 N1 C2 O2 179.4(5)
C1' N1 C2 O2 -0.1(7)
C6 N1 C2 N3 -0.2(7)
C1' N1 C2 N3 -179.8(5)
O2 C2 N3 C4 -179.1(5)
N1 C2 N3 C4 0.6(7)
C2 N3 C4 N4 177.0(5)
C2 N3 C4 C5 -0.2(8)
N3 C4 C5 C6 -0.5(9)
N4 C4 C5 C6 -177.4(6)
C4 C5 C6 N1 0.9(9)
C2 N1 C6 C5 -0.5(8)
C1' N1 C6 C5 179.0(5)
N3 C4 N4 C7 173.2(5)
C5 C4 N4 C7 -9.7(9)
C4 N4 C7 O7 -3.8(11)
C4 N4 C7 C8 176.5(6)
C4' O1' C1' N1 -122.3(4)
C4' O1' C1' C2' -0.5(5)
C6 N1 C1' O1' 20.4(7)
C2 N1 C1' O1' -160.1(4)
C6 N1 C1' C2' -98.9(6)
C2 N1 C1' C2' 80.7(5)
O1' C1' C2' O2' 90.1(5)
N1 C1' C2' O2' -150.1(4)
O1' C1' C2' C3' -25.3(5)
N1 C1' C2' C3' 94.5(5)
O2' C2' C3' O3' 42.4(6)
C1' C2' C3' O3' 159.7(5)
O2' C2' C3' C4' -77.2(5)
C1' C2' C3' C4' 40.2(5)
C1' O1' C4' C3' 27.0(5)
C1' O1' C4' C5' 151.0(4)
O3' C3' C4' O1' -166.4(4)
C2' C3' C4' O1' -42.1(5)
O3' C3' C4' C5' 72.6(6)
C2' C3' C4' C5' -163.2(4)
O1' C4' C5' N5' -59.3(6)
C3' C4' C5' N5' 57.6(6)
O1' C4' C5' P5' 70.7(5)
C3' C4' C5' P5' -172.3(4)
N5' C5' P5' O1" -171.4(4)
C4' C5' P5' O1" 59.9(4)
N5' C5' P5' O2" 65.7(4)
C4' C5' P5' O2" -63.0(4)
N5' C5' P5' O3" -46.5(4)
C4' C5' P5' O3" -175.1(4)
O1" P5' O2" C1" 170.6(4)
O3" P5' O2" C1" 44.1(5)
C5' P5' O2" C1" -67.3(5)
P5' O2" C1" C2" 155.5(5)
O1" P5' O3" C3" -7.9(6)
O2" P5' O3" C3" 115.6(5)
C5' P5' O3" C3" -128.8(5)
P5' O3" C3" C4" 160.7(5)
C4' C5' N5' C6' -143.5(5)
P5' C5' N5' C6' 87.9(5)
C5' N5' C6' C7' 179.8(5)
N5' C6' C7' C8' -0.6(9)
N5' C6' C7' C12' -179.0(6)
C12' C7' C8' C9' -0.9(10)
C6' C7' C8' C9' -179.3(6)
C7' C8' C9' C10' -1.2(10)
C8' C9' C10' C11' 2.5(10)
C8' C9' C10' O13' -179.1(6)
C9' C10' C11' C12' -1.7(10)
O13' C10' C11' C12' 179.8(6)
C8' C7' C12' C11' 1.8(10)
C6' C7' C12' C11' -179.8(6)
C10' C11' C12' C7' -0.5(10)
C11' C10' O13' C13' -177.3(7)
C9' C10' O13' C13' 4.2(10)
C1' C2' O2' Si2' 86.7(5)
C3' C2' O2' Si2' -163.9(4)
C2' O2' Si2' C5" -82.9(5)
C2' O2' Si2' C6" 37.8(5)
C2' O2' Si2' C7" 151.3(11)
C2' O2' Si2' C7* 162.6(10)
O2' Si2' C7" C9" -65(2)
C5" Si2' C7" C9" 172.5(16)
C6" Si2' C7" C9" 52(2)
C7* Si2' C7" C9" -133(11)
O2' Si2' C7" C8" 170.6(16)
C5" Si2' C7" C8" 48.2(18)
C6" Si2' C7" C8" -72.7(17)
C7* Si2' C7" C8" 103(10)
O2' Si2' C7" C10" 52.0(18)
C5" Si2' C7" C10" -70.4(17)
C6" Si2' C7" C10" 168.6(16)
C7* Si2' C7" C10" -16(9)
O2' Si2' C7* C9* -56(2)
C5" Si2' C7* C9* -172.2(19)
C6" Si2' C7* C9* 63(2)
C7" Si2' C7* C9* 58(9)
O2' Si2' C7* C8* -179.2(16)
C5" Si2' C7* C8* 65.0(16)
C6" Si2' C7* C8* -59.4(18)
C7" Si2' C7* C8* -64(9)
O2' Si2' C7* C10* 62.9(17)
C5" Si2' C7* C10* -52.9(17)
C6" Si2' C7* C10* -177.3(15)
C7" Si2' C7* C10* 178(10)
C4' C3' O3' Si3' -163.2(4)
C2' C3' O3' Si3' 82.1(6)
C3' O3' Si3' C11" -169.6(5)
C3' O3' Si3' C12" -50.5(5)
C3' O3' Si3' C13" 72.3(5)
O3' Si3' C13" C14" 59.0(5)
C11" Si3' C13" C14" -54.6(6)
C12" Si3' C13" C14" -178.5(5)
O3' Si3' C13" C16" -63.5(5)
C11" Si3' C13" C16" -177.2(5)
C12" Si3' C13" C16" 59.0(6)
O3' Si3' C13" C15" 178.6(4)
C11" Si3' C13" C15" 64.9(5)
C12" Si3' C13" C15" -59.0(5)
O21 C22 O22 C23 4(2)
C21 C22 O22 C23 177.5(14)
C22 O22 C23 C24 80(2)
O28 C28 O27 C26 -5(6)
C29 C28 O27 C26 -180(3)
C28 O27 C26 C25 -71(5)
C31 C32 C33 C34 174(11)
C32 C33 C34 C35 7(16)
C33 C34 C35 C36 -133(11)
